data_7700479
loop_
_publ_author_name
'You, Fen'
'Liu, Hui'
'Luo, Gen'
'Shi, Xiaochao'

_publ_section_title
;
 Tridentate diarylamido-based pincer complexes of nickel and palladium:
 sidearm effects in the polymerization of norbornene.
;
_journal_issue 32
_journal_name_full 'Dalton transactions (Cambridge, England : 2003)'
_journal_page_first 12219
_journal_page_last 12227
_journal_paper_doi 10.1039/c9dt02361e
_journal_volume 48
_journal_year 2019
_chemical_formula_sum 'C20 H18 Cl N3 O Pd'
_chemical_formula_weight 458.220
_space_group_IT_number 14
_space_group_name_Hall '-P 2ybc'
_space_group_name_H-M_alt 'P 1 21/c 1'
_symmetry_Int_Tables_number 14
_symmetry_space_group_name_Hall '-P 2ybc'
_symmetry_space_group_name_H-M 'P 1 21/c 1'
_audit_creation_date 2019-05-24
_audit_creation_method SHELXL-2014/7
_audit_update_record
;
2019-05-29 deposited with the CCDC.    2019-07-08 downloaded from the CCDC.
;
_cell_angle_alpha 90.000
_cell_angle_beta 100.732(8)
_cell_angle_gamma 90.000
_cell_formula_units_Z 4
_cell_length_a 10.032(7)
_cell_length_b 14.426(10)
_cell_length_c 12.576(9)
_cell_volume 1788(2)
_refine_ls_R_factor_all 0.031
_cod_data_source_file c9dt02361e2.cif
_cod_data_source_block 1
_cod_depositor_comments 'Adding full bibliography for 7700479--7700481.cif.'
_cod_original_cell_volume 1788.2(20)
_cod_original_sg_symbol_Hall -P_2ybc
_cod_database_code 7700479

loop_
_symmetry_equiv_pos_site_id
_symmetry_equiv_pos_as_xyz
1 x,y,z
2 -x,1/2+y,1/2-z
3 -x,-y,-z
4 x,1/2-y,1/2+z

loop_
_atom_site_aniso_label
_atom_site_aniso_U_11
_atom_site_aniso_U_22
_atom_site_aniso_U_33
_atom_site_aniso_U_12
_atom_site_aniso_U_13
_atom_site_aniso_U_23
Pd1 0.02894(18) 0.03120(18) 0.03362(18) -0.00109(6) 0.00696(11) -0.00208(6)
Cl1 0.0365(4) 0.0622(5) 0.0532(5) -0.0003(3) 0.0168(4) 0.0016(3)
N2 0.0280(12) 0.0383(11) 0.0372(13) -0.0016(8) 0.006(1) 0.0028(8)
N1 0.0315(11) 0.0353(11) 0.0390(11) 0.0033(8) 0.0045(9) 0.0002(8)
N3 0.0385(11) 0.0354(11) 0.0327(11) -0.0014(8) 0.0128(9) -0.0048(8)
C6 0.0430(17) 0.0347(15) 0.0441(18) -0.0009(10) 0.0081(13) 0.0011(10)
C10 0.0385(16) 0.0456(16) 0.0460(17) -0.0069(11) 0.0133(13) -0.0110(11)
C12 0.0291(12) 0.0368(12) 0.0360(12) -0.0015(9) 0.0052(9) -0.0053(9)
C16 0.0502(17) 0.0398(14) 0.0397(14) 0.0004(12) -0.0042(12) -0.0019(11)
C8 0.067(2) 0.0421(16) 0.068(2) -0.0151(15) 0.0283(18) 0.0000(14)
C11 0.0323(12) 0.0353(12) 0.0379(13) -0.0020(9) 0.0096(10) -0.0063(10)
C17 0.0387(13) 0.0326(12) 0.0335(12) -0.0003(10) 0.0012(10) -0.0053(9)
C14 0.0346(15) 0.0511(17) 0.069(2) 0.0053(12) -0.0031(14) -0.0068(15)
C7 0.0561(19) 0.0414(15) 0.0571(19) -0.0019(14) 0.0179(15) 0.0066(13)
C9 0.0472(17) 0.0452(16) 0.068(2) -0.0170(13) 0.0179(15) -0.0127(14)
C15 0.0456(17) 0.0454(15) 0.0572(18) 0.0044(13) -0.0113(14) 0.0013(13)
C13 0.0343(14) 0.0453(15) 0.0511(16) 0.0008(11) 0.0040(12) -0.0063(12)
O1 0.0504(15) 0.0647(16) 0.0463(14) 0.0023(9) 0.0054(12) 0.0205(9)
C20 0.0519(16) 0.0437(14) 0.0378(14) -0.0016(12) 0.0188(12) -0.0036(11)
C19 0.075(3) 0.0523(18) 0.0348(14) -0.0020(17) 0.0133(15) 0.0019(13)
C3 0.0341(14) 0.0469(15) 0.0455(15) 0.0033(11) -0.0011(11) 0.0031(12)
C18 0.071(2) 0.0493(18) 0.0412(16) -0.0014(16) -0.0045(15) 0.0072(13)
C5 0.0425(15) 0.0336(12) 0.0409(14) 0.0045(11) 0.0061(11) 0.0034(11)
C2 0.050(2) 0.092(3) 0.063(2) 0.0340(19) 0.0181(19) 0.0122(18)
C1 0.063(2) 0.063(2) 0.061(2) -0.0209(18) -0.0131(17) 0.0026(17)
C4 0.0469(17) 0.058(2) 0.0492(17) 0.0055(15) -0.0011(14) 0.0047(14)

loop_
_atom_site_label
_atom_site_type_symbol
_atom_site_fract_x
_atom_site_fract_y
_atom_site_fract_z
_atom_site_occupancy
_atom_site_symmetry_multiplicity
_atom_site_Wyckoff_symbol
_atom_site_calc_flag
_atom_site_thermal_displace_type
_atom_site_U_iso_or_equiv
Pd1 Pd 0.0777(0) 0.0653(0) 0.6511(0) 1.000 4 e d Uani 0.03111(14)
Cl1 Cl 0.2909(1) 0.0738(1) 0.6040(1) 1.000 4 e d Uani 0.0495(2)
N2 N -0.1155(3) 0.0558(2) 0.6716(2) 1.000 4 e d Uani 0.0345(5)
N1 N 0.1423(2) 0.0055(2) 0.7968(2) 1.000 4 e d Uani 0.0355(5)
N3 N -0.0085(2) 0.1371(2) 0.5185(2) 1.000 4 e d Uani 0.0347(5)
C6 C -0.0785(3) -0.0655(2) 0.8080(3) 1.000 4 e d Uani 0.0406(7)
C10 C -0.2932(3) -0.0586(2) 0.6851(3) 1.000 4 e d Uani 0.0427(7)
H10A H -0.3520 -0.0315 0.6276 1.000 4 e calc Uiso 0.05100
C12 C -0.2017(3) 0.1132(2) 0.6008(2) 1.000 4 e d Uani 0.0341(5)
C16 C -0.2179(3) 0.2152(2) 0.4401(2) 1.000 4 e d Uani 0.0448(7)
C8 C -0.2539(4) -0.1785(2) 0.8222(3) 1.000 4 e d Uani 0.0570(9)
H8A H -0.2851 -0.2291 0.8564 1.000 4 e calc Uiso 0.06800
C11 C -0.1625(3) -0.0201(2) 0.7202(2) 1.000 4 e d Uani 0.0347(5)
C17 C -0.1424(3) 0.1553(2) 0.5186(2) 1.000 4 e d Uani 0.0356(5)
C14 C -0.4093(3) 0.1955(2) 0.5271(3) 1.000 4 e d Uani 0.0531(8)
H14A H -0.4988 0.2091 0.5311 1.000 4 e calc Uiso 0.06400
C7 C -0.1257(4) -0.1433(2) 0.8568(3) 1.000 4 e d Uani 0.0506(7)
H7A H -0.0687 -0.1718 0.9143 1.000 4 e calc Uiso 0.06100
C9 C -0.3345(3) -0.1362(2) 0.7350(3) 1.000 4 e d Uani 0.0526(8)
H9A H -0.4200 -0.1607 0.7087 1.000 4 e calc Uiso 0.06300
C15 C -0.3537(3) 0.2332(2) 0.4462(3) 1.000 4 e d Uani 0.0521(8)
H15A H -0.4060 0.2711 0.3948 1.000 4 e calc Uiso 0.06200
C13 C -0.3341(3) 0.1363(2) 0.6047(3) 1.000 4 e d Uani 0.0441(6)
H13A H -0.3744 0.1122 0.6596 1.000 4 e calc Uiso 0.05300
O1 O 0.1144(3) -0.0661(2) 0.9483(2) 1.000 4 e d Uani 0.0543(7)
C20 C 0.0517(3) 0.1737(2) 0.4427(2) 1.000 4 e d Uani 0.0431(6)
H20A H 0.1422 0.1601 0.4425 1.000 4 e calc Uiso 0.05200
C19 C -0.0190(4) 0.2325(2) 0.3634(3) 1.000 4 e d Uani 0.0538(8)
H19A H 0.0249 0.2572 0.3109 1.000 4 e calc Uiso 0.06500
C3 C 0.2796(3) 0.0082(2) 0.8683(2) 1.000 4 e d Uani 0.0432(6)
C18 C -0.1493(4) 0.2537(2) 0.3621(3) 1.000 4 e d Uani 0.0557(9)
H18A H -0.1947 0.2938 0.3097 1.000 4 e calc Uiso 0.06700
C5 C 0.0605(3) -0.0378(2) 0.8472(2) 1.000 4 e d Uani 0.0392(6)
C2 C 0.3729(4) -0.0603(3) 0.8261(4) 1.000 4 e d Uani 0.0674(12)
H2A H 0.4610 -0.0588 0.8717 1.000 4 e calc Uiso 0.10100
H2B H 0.3358 -0.1217 0.8264 1.000 4 e calc Uiso 0.10100
H2C H 0.3806 -0.0437 0.7535 1.000 4 e calc Uiso 0.10100
C1 C 0.3354(4) 0.1060(3) 0.8790(3) 1.000 4 e d Uani 0.0659(11)
H1A H 0.4232 0.1058 0.9250 1.000 4 e calc Uiso 0.09900
H1B H 0.3431 0.1290 0.8088 1.000 4 e calc Uiso 0.09900
H1C H 0.2751 0.1451 0.9099 1.000 4 e calc Uiso 0.09900
C4 C 0.2465(3) -0.0269(3) 0.9754(3) 1.000 4 e d Uani 0.0528(8)
H4A H 0.3118 -0.0733 1.0075 1.000 4 e calc Uiso 0.06300
H4B H 0.2475 0.0237 1.0263 1.000 4 e calc Uiso 0.06300

loop_
_atom_type_symbol
_atom_type_radius_bond
Pd 1.200
Cl 1.200
N 1.200
C 1.200
H 1.200
O 1.200

loop_
_geom_angle_atom_site_label_1
_geom_angle_atom_site_label_2
_geom_angle_atom_site_label_3
_geom_angle
_geom_angle_publ_flag
N2 Pd1 N3 82.26(10) no
N2 Pd1 N1 90.49(10) no
N3 Pd1 N1 170.23(9) no
N2 Pd1 Cl1 172.75(8) no
N3 Pd1 Cl1 92.03(8) no
N1 Pd1 Cl1 95.67(8) no
C11 N2 C12 122.2(2) no
C11 N2 Pd1 121.94(18) no
C12 N2 Pd1 112.15(19) no
C5 N1 C3 108.4(2) no
C5 N1 Pd1 121.84(18) no
C3 N1 Pd1 129.54(19) no
C20 N3 C17 120.0(3) no
C20 N3 Pd1 128.0(2) no
C17 N3 Pd1 111.61(17) no
C7 C6 C11 120.6(3) no
C7 C6 C5 117.0(3) no
C11 C6 C5 122.3(3) no
C9 C10 C11 120.9(3) no
C13 C12 N2 127.5(3) no
C13 C12 C17 117.3(3) no
N2 C12 C17 115.2(2) no
C17 C16 C15 118.2(3) no
C17 C16 C18 117.2(3) no
C15 C16 C18 124.6(3) no
C7 C8 C9 117.6(3) no
N2 C11 C10 123.1(3) no
N2 C11 C6 120.6(2) no
C10 C11 C6 116.3(3) no
N3 C17 C12 117.5(2) no
N3 C17 C16 120.8(3) no
C12 C17 C16 121.7(3) no
C15 C14 C13 121.4(3) no
C8 C7 C6 121.9(3) no
C10 C9 C8 122.6(3) no
C14 C15 C16 120.2(3) no
C12 C13 C14 121.2(3) no
C5 O1 C4 107.3(3) no
N3 C20 C19 121.0(3) no
C18 C19 C20 120.8(3) no
N1 C3 C2 109.2(3) no
N1 C3 C1 111.1(2) no
C2 C3 C1 113.3(3) no
N1 C3 C4 101.1(2) no
C2 C3 C4 109.9(3) no
C1 C3 C4 111.5(3) no
C19 C18 C16 120.1(3) no
N1 C5 O1 115.5(3) no
N1 C5 C6 128.9(3) no
O1 C5 C6 115.5(3) no
O1 C4 C3 105.4(2) no

loop_
_geom_bond_atom_site_label_1
_geom_bond_atom_site_label_2
_geom_bond_distance
_geom_bond_publ_flag
Pd1 N2 2.007(3) no
Pd1 N3 2.015(3) no
Pd1 N1 2.020(2) no
Pd1 Cl1 2.3254(17) no
N2 C11 1.380(4) no
N2 C12 1.392(4) no
N1 C5 1.288(4) no
N1 C3 1.499(3) no
N3 C20 1.329(4) no
N3 C17 1.370(4) no
C6 C7 1.403(4) no
C6 C11 1.419(4) no
C6 C5 1.446(4) no
C10 C9 1.383(5) no
C10 C11 1.417(4) no
C12 C13 1.380(4) no
C12 C17 1.421(4) no
C16 C17 1.419(4) no
C16 C15 1.403(5) no
C16 C18 1.412(5) no
C8 C7 1.376(5) no
C8 C9 1.378(6) no
C14 C15 1.362(5) no
C14 C13 1.406(5) no
O1 C5 1.348(4) no
O1 C4 1.421(4) no
C20 C19 1.398(5) no
C19 C18 1.339(6) no
C3 C2 1.523(5) no
C3 C1 1.514(5) no
C3 C4 1.533(5) no
